data_1513382
loop_
_publ_author_name
'Ko, Soo-Byung'
'Lu, Jia-Sheng'
'Wang, Suning'

_publ_section_title
;
 Chelation-assisted photoelimination of b,n-heterocycles.
;
_journal_issue 2
_journal_name_full 'Organic letters'
_journal_page_first 616
_journal_page_last 619
_journal_paper_doi 10.1021/ol403550b
_journal_volume 16
_journal_year 2014
_chemical_formula_sum 'C29 H31 B N2'
_chemical_formula_weight 418.37
_chemical_name_systematic
; 
 ? 
;
_space_group_IT_number 14
_symmetry_cell_setting monoclinic
_symmetry_space_group_name_Hall '-P 2ybc'
_symmetry_space_group_name_H-M 'P 1 21/c 1'
_atom_sites_solution_hydrogens geom
_atom_sites_solution_primary direct
_atom_sites_solution_secondary difmap
_audit_creation_method SHELXL-97
_cell_angle_alpha 90.00
_cell_angle_beta 106.885(3)
_cell_angle_gamma 90.00
_cell_formula_units_Z 4
_cell_length_a 10.065(2)
_cell_length_b 15.889(3)
_cell_length_c 15.467(3)
_cell_measurement_reflns_used 1952
_cell_measurement_temperature 180(2)
_cell_measurement_theta_max 21.86
_cell_measurement_theta_min 2.47
_cell_volume 2366.9(8)
_computing_cell_refinement 'Bruker SAINT'
_computing_data_collection 'Bruker APEX2'
_computing_data_reduction 'Bruker SAINT'
_computing_molecular_graphics 'Bruker SHELXTL'
_computing_publication_material 'Bruker SHELXTL'
_computing_structure_refinement 'SHELXL-97 (Sheldrick, 1997)'
_computing_structure_solution 'SHELXS-97 (Sheldrick, 1990)'
_diffrn_ambient_temperature 180(2)
_diffrn_measured_fraction_theta_full 0.992
_diffrn_measured_fraction_theta_max 0.992
_diffrn_measurement_device_type 'Bruker APEX-II CCD'
_diffrn_measurement_method '\f and \w scans'
_diffrn_radiation_monochromator graphite
_diffrn_radiation_source 'fine-focus sealed tube'
_diffrn_radiation_type MoK\a
_diffrn_radiation_wavelength 0.71073
_diffrn_reflns_av_R_equivalents 0.0691
_diffrn_reflns_av_sigmaI/netI 0.0827
_diffrn_reflns_limit_h_max 12
_diffrn_reflns_limit_h_min -12
_diffrn_reflns_limit_k_max 20
_diffrn_reflns_limit_k_min -18
_diffrn_reflns_limit_l_max 19
_diffrn_reflns_limit_l_min -19
_diffrn_reflns_number 16727
_diffrn_reflns_theta_full 27.13
_diffrn_reflns_theta_max 27.13
_diffrn_reflns_theta_min 1.88
_diffrn_standards_number 0
_exptl_absorpt_coefficient_mu 0.067
_exptl_absorpt_correction_T_max 0.9987
_exptl_absorpt_correction_T_min 0.9946
_exptl_absorpt_correction_type multi-scan
_exptl_crystal_colour colourless
_exptl_crystal_density_diffrn 1.174
_exptl_crystal_density_method 'not measured'
_exptl_crystal_description plate
_exptl_crystal_F_000 896
_exptl_crystal_size_max 0.08
_exptl_crystal_size_mid 0.08
_exptl_crystal_size_min 0.02
_refine_diff_density_max 0.214
_refine_diff_density_min -0.194
_refine_diff_density_rms 0.045
_refine_ls_extinction_method none
_refine_ls_goodness_of_fit_ref 0.982
_refine_ls_hydrogen_treatment constr
_refine_ls_matrix_type full
_refine_ls_number_parameters 295
_refine_ls_number_reflns 5185
_refine_ls_number_restraints 0
_refine_ls_restrained_S_all 0.982
_refine_ls_R_factor_all 0.1293
_refine_ls_R_factor_gt 0.0578
_refine_ls_shift/su_max 0.070
_refine_ls_shift/su_mean 0.001
_refine_ls_structure_factor_coef Fsqd
_refine_ls_weighting_details 'calc w=1/[\s^2^(Fo^2^)+(0.0700P)^2^+0.0000P] where P=(Fo^2^+2Fc^2^)/3'
_refine_ls_weighting_scheme calc
_refine_ls_wR_factor_gt 0.1276
_refine_ls_wR_factor_ref 0.1577
_reflns_number_gt 2708
_reflns_number_total 5185
_reflns_threshold_expression >2sigma(I)
_cod_data_source_file ol403550b_si_002.cif
_cod_data_source_block BNN
_cod_depositor_comments
;
The following automatic conversions were performed:

'_symmetry_cell_setting' value 'Monoclinic' changed to 'monoclinic'
according to
/usr/data/users/saulius/automatic-downloads/current/ACS/lib/dictionaries/cif_core.dic
dictionary named 'cif_core.dic' version 2.4.2 from 2011-04-26.

Automatic conversion script
Id: cif_fix_values 2281 2013-09-26 08:29:07Z andrius 
;
_cod_original_cell_volume 2367.0(8)
_cod_original_sg_symbol_H-M P2(1)/c
_cod_database_code 1513382

loop_
_symmetry_equiv_pos_as_xyz
'x, y, z'
'-x, y+1/2, -z+1/2'
'-x, -y, -z'
'x, -y-1/2, z-1/2'

loop_
_atom_site_label
_atom_site_type_symbol
_atom_site_fract_x
_atom_site_fract_y
_atom_site_fract_z
_atom_site_U_iso_or_equiv
_atom_site_adp_type
_atom_site_occupancy
_atom_site_symmetry_multiplicity
_atom_site_calc_flag
_atom_site_refinement_flags
B1 B 0.8001(2) 0.16708(16) 0.05680(17) 0.0306(6) Uani 1 1 d .
N1 N 0.65813(17) 0.14970(11) 0.08960(11) 0.0300(4) Uani 1 1 d .
N2 N 0.38898(18) 0.15371(13) -0.12287(13) 0.0427(5) Uani 1 1 d .
C1 C 0.7708(2) 0.10662(15) -0.03338(15) 0.0393(6) Uani 1 1 d .
H1A H 0.8455 0.1150 -0.0623 0.047 Uiso 1 1 calc R
H1B H 0.7723 0.0469 -0.0150 0.047 Uiso 1 1 calc R
C2 C 0.6333(2) 0.12626(13) -0.10005(15) 0.0322(5) Uani 1 1 d .
C3 C 0.6107(2) 0.12860(15) -0.19305(16) 0.0421(6) Uani 1 1 d .
H3A H 0.6859 0.1205 -0.2177 0.051 Uiso 1 1 calc R
C4 C 0.4788(2) 0.14272(16) -0.24950(16) 0.0466(7) Uani 1 1 d .
H4A H 0.4618 0.1442 -0.3132 0.056 Uiso 1 1 calc R
C5 C 0.3716(2) 0.15467(17) -0.21138(16) 0.0473(7) Uani 1 1 d .
H5A H 0.2809 0.1641 -0.2506 0.057 Uiso 1 1 calc R
C6 C 0.5181(2) 0.13946(14) -0.06899(15) 0.0322(5) Uani 1 1 d .
C7 C 0.5311(2) 0.13614(14) 0.02904(15) 0.0323(5) Uani 1 1 d .
C8 C 0.4150(2) 0.12253(15) 0.05835(17) 0.0426(6) Uani 1 1 d .
H8A H 0.3271 0.1137 0.0154 0.051 Uiso 1 1 calc R
C9 C 0.4261(3) 0.12168(17) 0.14920(17) 0.0503(7) Uani 1 1 d .
H9A H 0.3468 0.1121 0.1693 0.060 Uiso 1 1 calc R
C10 C 0.5548(3) 0.13497(16) 0.21045(16) 0.0454(6) Uani 1 1 d .
H10A H 0.5653 0.1349 0.2735 0.055 Uiso 1 1 calc R
C11 C 0.6671(2) 0.14824(14) 0.17891(15) 0.0376(6) Uani 1 1 d .
H11A H 0.7554 0.1568 0.2216 0.045 Uiso 1 1 calc R
C12 C 0.8069(2) 0.26333(14) 0.01710(14) 0.0301(5) Uani 1 1 d .
C13 C 0.7090(2) 0.32941(13) 0.00775(14) 0.0304(5) Uani 1 1 d .
C14 C 0.7215(2) 0.40386(14) -0.03791(15) 0.0354(6) Uani 1 1 d .
H14A H 0.6528 0.4462 -0.0438 0.043 Uiso 1 1 calc R
C15 C 0.8286(2) 0.41843(15) -0.07461(15) 0.0396(6) Uani 1 1 d .
C16 C 0.9275(2) 0.35614(15) -0.06285(16) 0.0405(6) Uani 1 1 d .
H16A H 1.0039 0.3647 -0.0863 0.049 Uiso 1 1 calc R
C17 C 0.9200(2) 0.28100(15) -0.01792(15) 0.0351(6) Uani 1 1 d .
C18 C 1.0462(2) 0.22371(17) -0.00430(19) 0.0495(7) Uani 1 1 d .
H18A H 1.0662 0.2158 -0.0621 0.074 Uiso 1 1 calc R
H18B H 1.0269 0.1690 0.0188 0.074 Uiso 1 1 calc R
H18C H 1.1267 0.2496 0.0392 0.074 Uiso 1 1 calc R
C19 C 0.8399(3) 0.50004(16) -0.12302(19) 0.0579(8) Uani 1 1 d .
H19A H 0.7670 0.5389 -0.1178 0.087 Uiso 1 1 calc R
H19B H 0.8289 0.4884 -0.1869 0.087 Uiso 1 1 calc R
H19C H 0.9311 0.5255 -0.0955 0.087 Uiso 1 1 calc R
C20 C 0.5902(2) 0.32879(14) 0.04982(16) 0.0405(6) Uani 1 1 d .
H20A H 0.5580 0.3865 0.0534 0.061 Uiso 1 1 calc R
H20B H 0.6223 0.3047 0.1107 0.061 Uiso 1 1 calc R
H20C H 0.5137 0.2948 0.0125 0.061 Uiso 1 1 calc R
C21 C 0.9320(2) 0.14155(13) 0.14464(14) 0.0301(5) Uani 1 1 d .
C22 C 0.9787(2) 0.05738(14) 0.16441(15) 0.0359(6) Uani 1 1 d .
C23 C 1.0991(2) 0.03899(16) 0.23333(17) 0.0442(6) Uani 1 1 d .
H23A H 1.1277 -0.0181 0.2430 0.053 Uiso 1 1 calc R
C24 C 1.1780(2) 0.09934(17) 0.28762(16) 0.0427(6) Uani 1 1 d .
C25 C 1.1279(2) 0.18075(16) 0.27459(15) 0.0422(6) Uani 1 1 d .
H25A H 1.1768 0.2237 0.3138 0.051 Uiso 1 1 calc R
C26 C 1.0082(2) 0.20240(14) 0.20604(15) 0.0350(6) Uani 1 1 d .
C27 C 0.9620(3) 0.29332(15) 0.20606(17) 0.0598(8) Uani 1 1 d .
H27A H 1.0000 0.3172 0.2667 0.090 Uiso 1 1 calc R
H27B H 0.8603 0.2957 0.1888 0.090 Uiso 1 1 calc R
H27C H 0.9956 0.3258 0.1628 0.090 Uiso 1 1 calc R
C28 C 1.3072(3) 0.0786(2) 0.3626(2) 0.0719(9) Uani 1 1 d .
H28A H 1.3558 0.0316 0.3441 0.108 Uiso 1 1 calc R
H28B H 1.2816 0.0628 0.4169 0.108 Uiso 1 1 calc R
H28C H 1.3682 0.1279 0.3757 0.108 Uiso 1 1 calc R
C29 C 0.8978(3) -0.01887(16) 0.1176(2) 0.0698(9) Uani 1 1 d .
H29A H 0.9239 -0.0683 0.1569 0.105 Uiso 1 1 calc R
H29B H 0.9191 -0.0292 0.0607 0.105 Uiso 1 1 calc R
H29C H 0.7981 -0.0083 0.1053 0.105 Uiso 1 1 calc R

loop_
_atom_site_aniso_label
_atom_site_aniso_U_11
_atom_site_aniso_U_22
_atom_site_aniso_U_33
_atom_site_aniso_U_23
_atom_site_aniso_U_13
_atom_site_aniso_U_12
B1 0.0275(13) 0.0335(15) 0.0306(14) 0.0006(11) 0.0078(11) 0.0024(11)
N1 0.0324(10) 0.0298(10) 0.0263(10) -0.0002(8) 0.0062(8) -0.0003(8)
N2 0.0311(11) 0.0625(14) 0.0323(12) -0.0059(10) 0.0059(9) -0.0048(10)
C1 0.0362(13) 0.0421(14) 0.0368(14) -0.0064(11) 0.0064(11) 0.0045(11)
C2 0.0328(12) 0.0326(13) 0.0311(13) -0.0056(10) 0.0091(10) -0.0033(10)
C3 0.0367(13) 0.0569(16) 0.0336(14) -0.0074(12) 0.0115(11) -0.0019(12)
C4 0.0413(14) 0.0688(18) 0.0279(13) -0.0053(13) 0.0072(11) -0.0050(13)
C5 0.0323(13) 0.0741(19) 0.0308(14) -0.0056(13) 0.0019(11) -0.0002(13)
C6 0.0314(12) 0.0374(13) 0.0273(12) -0.0031(10) 0.0080(10) -0.0050(10)
C7 0.0318(12) 0.0324(13) 0.0323(13) -0.0010(10) 0.0088(10) -0.0033(10)
C8 0.0359(13) 0.0551(16) 0.0368(14) -0.0032(12) 0.0107(11) -0.0121(12)
C9 0.0468(15) 0.0668(19) 0.0421(16) 0.0036(13) 0.0208(13) -0.0118(13)
C10 0.0502(15) 0.0607(17) 0.0282(13) 0.0077(12) 0.0158(12) 0.0004(13)
C11 0.0398(13) 0.0430(14) 0.0278(13) 0.0023(11) 0.0062(11) 0.0029(11)
C12 0.0293(11) 0.0372(13) 0.0218(11) -0.0027(10) 0.0042(9) 0.0023(10)
C13 0.0310(12) 0.0344(13) 0.0243(12) -0.0015(10) 0.0054(10) 0.0022(10)
C14 0.0409(13) 0.0326(13) 0.0280(13) 0.0004(10) 0.0024(11) 0.0033(11)
C15 0.0487(15) 0.0382(14) 0.0310(13) 0.0026(11) 0.0099(12) -0.0073(12)
C16 0.0414(14) 0.0480(15) 0.0354(14) -0.0004(12) 0.0161(11) -0.0059(12)
C17 0.0349(12) 0.0395(14) 0.0323(13) -0.0041(11) 0.0119(11) -0.0011(11)
C18 0.0393(14) 0.0550(17) 0.0595(18) -0.0009(14) 0.0229(13) 0.0037(12)
C19 0.076(2) 0.0461(17) 0.0544(18) 0.0089(13) 0.0233(16) -0.0075(14)
C20 0.0422(13) 0.0395(14) 0.0419(14) 0.0037(11) 0.0155(12) 0.0096(11)
C21 0.0293(11) 0.0306(12) 0.0306(12) 0.0008(10) 0.0090(10) -0.0002(10)
C22 0.0379(13) 0.0332(13) 0.0354(14) 0.0031(11) 0.0084(11) 0.0020(11)
C23 0.0406(14) 0.0431(15) 0.0473(15) 0.0091(13) 0.0104(12) 0.0133(12)
C24 0.0308(13) 0.0608(17) 0.0355(14) 0.0121(13) 0.0080(11) 0.0016(13)
C25 0.0407(13) 0.0539(17) 0.0283(13) 0.0025(11) 0.0042(11) -0.0156(12)
C26 0.0407(13) 0.0334(13) 0.0278(13) 0.0009(10) 0.0052(11) -0.0026(11)
C27 0.089(2) 0.0382(16) 0.0372(15) -0.0112(12) -0.0059(15) 0.0030(15)
C28 0.0459(16) 0.108(3) 0.0517(18) 0.0231(18) -0.0013(14) 0.0054(17)
C29 0.094(2) 0.0312(15) 0.0609(19) 0.0071(13) -0.0148(17) -0.0028(15)

loop_
_atom_type_symbol
_atom_type_description
_atom_type_scat_dispersion_real
_atom_type_scat_dispersion_imag
_atom_type_scat_source
C C 0.0033 0.0016 'International Tables Vol C Tables 4.2.6.8 and 6.1.1.4'
H H 0.0000 0.0000 'International Tables Vol C Tables 4.2.6.8 and 6.1.1.4'
N N 0.0061 0.0033 'International Tables Vol C Tables 4.2.6.8 and 6.1.1.4'
B B 0.0013 0.0007 'International Tables Vol C Tables 4.2.6.8 and 6.1.1.4'

loop_
_geom_angle_atom_site_label_1
_geom_angle_atom_site_label_2
_geom_angle_atom_site_label_3
_geom_angle
C1 B1 C21 117.16(18)
C1 B1 C12 103.94(18)
C21 B1 C12 114.95(17)
C1 B1 N1 101.64(17)
C21 B1 N1 105.30(17)
C12 B1 N1 113.32(17)
C11 N1 C7 117.90(19)
C11 N1 B1 120.07(17)
C7 N1 B1 122.03(17)
C5 N2 C6 117.1(2)
C2 C1 B1 111.30(18)
C2 C1 H1A 109.4
B1 C1 H1A 109.4
C2 C1 H1B 109.4
B1 C1 H1B 109.4
H1A C1 H1B 108.0
C3 C2 C6 116.8(2)
C3 C2 C1 123.9(2)
C6 C2 C1 119.2(2)
C4 C3 C2 119.9(2)
C4 C3 H3A 120.1
C2 C3 H3A 120.1
C3 C4 C5 118.6(2)
C3 C4 H4A 120.7
C5 C4 H4A 120.7
N2 C5 C4 123.5(2)
N2 C5 H5A 118.3
C4 C5 H5A 118.3
N2 C6 C2 124.3(2)
N2 C6 C7 115.00(19)
C2 C6 C7 120.72(19)
N1 C7 C8 120.7(2)
N1 C7 C6 118.89(19)
C8 C7 C6 120.4(2)
C9 C8 C7 120.6(2)
C9 C8 H8A 119.7
C7 C8 H8A 119.7
C8 C9 C10 118.7(2)
C8 C9 H9A 120.6
C10 C9 H9A 120.6
C11 C10 C9 119.0(2)
C11 C10 H10A 120.5
C9 C10 H10A 120.5
N1 C11 C10 123.1(2)
N1 C11 H11A 118.5
C10 C11 H11A 118.5
C13 C12 C17 115.1(2)
C13 C12 B1 128.24(19)
C17 C12 B1 116.54(19)
C14 C13 C12 121.0(2)
C14 C13 C20 114.71(19)
C12 C13 C20 124.2(2)
C15 C14 C13 123.0(2)
C15 C14 H14A 118.5
C13 C14 H14A 118.5
C14 C15 C16 116.6(2)
C14 C15 C19 121.8(2)
C16 C15 C19 121.6(2)
C15 C16 C17 122.6(2)
C15 C16 H16A 118.7
C17 C16 H16A 118.7
C16 C17 C12 121.6(2)
C16 C17 C18 114.6(2)
C12 C17 C18 123.7(2)
C17 C18 H18A 109.5
C17 C18 H18B 109.5
H18A C18 H18B 109.5
C17 C18 H18C 109.5
H18A C18 H18C 109.5
H18B C18 H18C 109.5
C15 C19 H19A 109.5
C15 C19 H19B 109.5
H19A C19 H19B 109.5
C15 C19 H19C 109.5
H19A C19 H19C 109.5
H19B C19 H19C 109.5
C13 C20 H20A 109.5
C13 C20 H20B 109.5
H20A C20 H20B 109.5
C13 C20 H20C 109.5
H20A C20 H20C 109.5
H20B C20 H20C 109.5
C26 C21 C22 114.69(19)
C26 C21 B1 122.28(19)
C22 C21 B1 123.04(19)
C23 C22 C21 121.5(2)
C23 C22 C29 115.1(2)
C21 C22 C29 123.3(2)
C24 C23 C22 122.9(2)
C24 C23 H23A 118.5
C22 C23 H23A 118.5
C23 C24 C25 116.4(2)
C23 C24 C28 122.5(2)
C25 C24 C28 120.9(2)
C24 C25 C26 122.6(2)
C24 C25 H25A 118.7
C26 C25 H25A 118.7
C25 C26 C21 121.4(2)
C25 C26 C27 115.5(2)
C21 C26 C27 123.0(2)
C26 C27 H27A 109.5
C26 C27 H27B 109.5
H27A C27 H27B 109.5
C26 C27 H27C 109.5
H27A C27 H27C 109.5
H27B C27 H27C 109.5
C24 C28 H28A 109.5
C24 C28 H28B 109.5
H28A C28 H28B 109.5
C24 C28 H28C 109.5
H28A C28 H28C 109.5
H28B C28 H28C 109.5
C22 C29 H29A 109.5
C22 C29 H29B 109.5
H29A C29 H29B 109.5
C22 C29 H29C 109.5
H29A C29 H29C 109.5
H29B C29 H29C 109.5

loop_
_geom_bond_atom_site_label_1
_geom_bond_atom_site_label_2
_geom_bond_distance
B1 C1 1.648(3)
B1 C21 1.651(3)
B1 C12 1.657(3)
B1 N1 1.672(3)
N1 C11 1.358(3)
N1 C7 1.365(3)
N2 C5 1.329(3)
N2 C6 1.343(3)
C1 C2 1.499(3)
C1 H1A 0.9900
C1 H1B 0.9900
C2 C3 1.390(3)
C2 C6 1.394(3)
C3 C4 1.379(3)
C3 H3A 0.9500
C4 C5 1.384(3)
C4 H4A 0.9500
C5 H5A 0.9500
C6 C7 1.484(3)
C7 C8 1.388(3)
C8 C9 1.377(3)
C8 H8A 0.9500
C9 C10 1.381(3)
C9 H9A 0.9500
C10 C11 1.372(3)
C10 H10A 0.9500
C11 H11A 0.9500
C12 C13 1.418(3)
C12 C17 1.423(3)
C13 C14 1.402(3)
C13 C20 1.519(3)
C14 C15 1.377(3)
C14 H14A 0.9500
C15 C16 1.378(3)
C15 C19 1.518(3)
C16 C17 1.395(3)
C16 H16A 0.9500
C17 C18 1.527(3)
C18 H18A 0.9800
C18 H18B 0.9800
C18 H18C 0.9800
C19 H19A 0.9800
C19 H19B 0.9800
C19 H19C 0.9800
C20 H20A 0.9800
C20 H20B 0.9800
C20 H20C 0.9800
C21 C26 1.415(3)
C21 C22 1.421(3)
C22 C23 1.393(3)
C22 C29 1.521(3)
C23 C24 1.367(3)
C23 H23A 0.9500
C24 C25 1.382(3)
C24 C28 1.507(3)
C25 C26 1.397(3)
C25 H25A 0.9500
C26 C27 1.518(3)
C27 H27A 0.9800
C27 H27B 0.9800
C27 H27C 0.9800
C28 H28A 0.9800
C28 H28B 0.9800
C28 H28C 0.9800
C29 H29A 0.9800
C29 H29B 0.9800
C29 H29C 0.9800
